data_2204425
loop_
_publ_author_name
'Chopra, Reenu'
'Ning Shan'
'Motherwell, W. D. Sam'
'Jones, William'

_publ_section_title
;
 2-(<i>p</i>-Nitrophenoxy)tetrahydropyran
;
_journal_issue 11
_journal_name_full 'Acta Crystallographica Section E'
_journal_page_first o1923
_journal_page_last o1924
_journal_paper_doi 10.1107/S1600536804023748
_journal_volume 60
_journal_year 2004
_chemical_formula_iupac 'C11 H13 N O4'
_chemical_formula_moiety 'C11 H13 N O4'
_chemical_formula_sum 'C11 H13 N O4'
_chemical_formula_weight 223.22
_chemical_melting_point 332
_chemical_name_common
;
2-(p-Nitrophenoxy)terahydropyran
;
_chemical_name_systematic
;
2-(p-Nitrophenoxy)terahydropyran
;
_space_group_IT_number 14
_symmetry_cell_setting monoclinic
_symmetry_space_group_name_Hall '-P 2ybc'
_symmetry_space_group_name_H-M 'P 1 21/c 1'
_atom_sites_solution_hydrogens geom
_atom_sites_solution_primary direct
_atom_sites_solution_secondary difmap
_audit_creation_method SHELXL-97
_cell_angle_alpha 90.00
_cell_angle_beta 102.4910(10)
_cell_angle_gamma 90.00
_cell_formula_units_Z 4
_cell_length_a 7.47720(10)
_cell_length_b 21.9462(4)
_cell_length_c 6.78280(10)
_cell_measurement_reflns_used 12872
_cell_measurement_temperature 180(2)
_cell_measurement_theta_max 27.48
_cell_measurement_theta_min 1.00
_cell_volume 1086.69(3)
_computing_cell_refinement 'HKL SCALEPACK (Otwinowski & Minor, 1997)'
_computing_data_collection 'COLLECT (Nonius, 1998)'
_computing_data_reduction
;
 HKL Scalepack and DENZO (Otwinowski & Minor 1997)
;
_computing_molecular_graphics 'XP (Sheldrick, 1993) and DIAMOND (Brandenburg, 1999)'
_computing_publication_material SHELXL97
_computing_structure_refinement 'SHELXL97 (Sheldrick, 1997)'
_computing_structure_solution 'SHELXS97 (Sheldrick, 1997)'
_diffrn_ambient_temperature 180(2)
_diffrn_measured_fraction_theta_full 0.995
_diffrn_measured_fraction_theta_max 0.991
_diffrn_measurement_device_type 'Nonius KappaCCD'
_diffrn_measurement_method 'Thin-slice \w and \f'
_diffrn_radiation_monochromator graphite
_diffrn_radiation_source 'fine-focus sealed tube'
_diffrn_radiation_type MoK\a
_diffrn_radiation_wavelength 0.71069
_diffrn_reflns_av_R_equivalents 0.0342
_diffrn_reflns_av_sigmaI/netI 0.0270
_diffrn_reflns_limit_h_max 9
_diffrn_reflns_limit_h_min -9
_diffrn_reflns_limit_k_max 28
_diffrn_reflns_limit_k_min -28
_diffrn_reflns_limit_l_max 8
_diffrn_reflns_limit_l_min -8
_diffrn_reflns_number 13336
_diffrn_reflns_theta_full 25.00
_diffrn_reflns_theta_max 27.48
_diffrn_reflns_theta_min 3.59
_diffrn_standards_number 0
_exptl_absorpt_coefficient_mu 0.105
_exptl_absorpt_correction_T_max 0.984
_exptl_absorpt_correction_T_min 0.891
_exptl_absorpt_correction_type multi-scan
_exptl_absorpt_process_details '(SORTAV; Blessing, 1995)'
_exptl_crystal_colour 'pale yellow'
_exptl_crystal_density_diffrn 1.364
_exptl_crystal_density_method 'not measured'
_exptl_crystal_description plate
_exptl_crystal_F_000 472
_exptl_crystal_size_max 0.46
_exptl_crystal_size_mid 0.23
_exptl_crystal_size_min 0.16
_refine_diff_density_max 0.354
_refine_diff_density_min -0.366
_refine_ls_extinction_coef 0.061(8)
_refine_ls_extinction_expression Fc^*^=kFc[1+0.001xFc^2^\l^3^/sin(2\q)]^-1/4^
_refine_ls_extinction_method SHELXL97
_refine_ls_goodness_of_fit_ref 1.075
_refine_ls_hydrogen_treatment constr
_refine_ls_matrix_type full
_refine_ls_number_parameters 146
_refine_ls_number_reflns 2476
_refine_ls_number_restraints 0
_refine_ls_restrained_S_all 1.075
_refine_ls_R_factor_all 0.0587
_refine_ls_R_factor_gt 0.0422
_refine_ls_shift/su_max 0.000
_refine_ls_shift/su_mean 0.000
_refine_ls_structure_factor_coef Fsqd
_refine_ls_weighting_details 'calc w = 1/[\s^2^(Fo^2^)+(0.0567P)^2^+0.2284P] where P = (Fo^2^+2Fc^2^)/3'
_refine_ls_weighting_scheme calc
_refine_ls_wR_factor_gt 0.1099
_refine_ls_wR_factor_ref 0.1208
_reflns_number_gt 1970
_reflns_number_total 2476
_reflns_threshold_expression I>2\s(I)
_cod_data_source_file ac6124.cif
_cod_data_source_block I
_cod_depositor_comments
;
The following automatic conversions were performed:
'_exptl_absorpt_correction_type' value 'Multi-scan' changed to
'multi-scan' according to
'/home/saulius/struct/CIF-dictionaries/cif_core.dic' dictionary named
'cif_core.dic' version 2.4.1 from 2010-06-29.

Automatic conversion script
Id: cif_fix_enum 1527 2010-12-29 10:47:43Z saulius 

The following automatic conversions were performed:

'_exptl_absorpt_correction_type' value 'Multi-scan' changed to
'multi-scan' according to
/home/saulius/struct/CIF-dictionaries/cif_core.dic dictionary named
'cif_core.dic' version 2.4.1 from 2010-06-29.

Automatic conversion script
Id: cif_fix_values 1715 2011-07-08 13:25:40Z adriana 
;
_cod_original_sg_symbol_H-M 'P 21/c'
_cod_database_code 2204425
_cod_database_fobs_code 2204425

loop_
_symmetry_equiv_pos_as_xyz
'x, y, z'
'-x, y+1/2, -z+1/2'
'-x, -y, -z'
'x, -y-1/2, z-1/2'

loop_
_atom_site_label
_atom_site_fract_x
_atom_site_fract_y
_atom_site_fract_z
_atom_site_U_iso_or_equiv
_atom_site_adp_type
_atom_site_calc_flag
_atom_site_refinement_flags
_atom_site_occupancy
_atom_site_type_symbol
N1 0.0794(2) 0.31572(6) 0.83905(18) 0.0541(4) Uani d . 1 N
O1 -0.08743(19) 0.30900(6) 0.81357(19) 0.0712(4) Uani d . 1 O
O2 0.1547(2) 0.36578(5) 0.8542(2) 0.0771(4) Uani d . 1 O
O3 0.49426(12) 0.10316(4) 0.89300(14) 0.0412(3) Uani d . 1 O
O4 0.74541(13) 0.12513(5) 0.75296(16) 0.0515(3) Uani d . 1 O
C1 0.19406(19) 0.26134(6) 0.85389(18) 0.0395(3) Uani d . 1 C
C2 0.10857(18) 0.20498(6) 0.83302(19) 0.0382(3) Uani d . 1 C
H2 -0.0211 0.2020 0.8097 0.046 Uiso calc R 1 H
C3 0.21496(17) 0.15338(6) 0.84666(19) 0.0364(3) Uani d . 1 C
H3 0.1585 0.1144 0.8331 0.044 Uiso calc R 1 H
C4 0.40482(17) 0.15789(6) 0.88016(18) 0.0350(3) Uani d . 1 C
C5 0.48881(18) 0.21476(6) 0.8987(2) 0.0423(3) Uani d . 1 C
H5 0.6183 0.2179 0.9199 0.051 Uiso calc R 1 H
C6 0.3819(2) 0.26676(6) 0.8859(2) 0.0444(3) Uani d . 1 C
H6 0.4376 0.3059 0.8992 0.053 Uiso calc R 1 H
C7 0.69021(17) 0.10322(7) 0.9249(2) 0.0462(4) Uani d . 1 C
H7 0.7411 0.1306 1.0414 0.055 Uiso calc R 1 H
C8 0.7531(2) 0.03892(8) 0.9800(2) 0.0529(4) Uani d . 1 C
H8A 0.6943 0.0240 1.0882 0.063 Uiso calc R 1 H
H8B 0.8873 0.0389 1.0332 0.063 Uiso calc R 1 H
C9 0.7073(2) -0.00382(7) 0.8016(2) 0.0486(4) Uani d . 1 C
H9A 0.5732 -0.0103 0.7642 0.058 Uiso calc R 1 H
H9B 0.7666 -0.0438 0.8384 0.058 Uiso calc R 1 H
C10 0.7730(2) 0.02266(7) 0.6232(2) 0.0504(4) Uani d . 1 C
H10A 0.9085 0.0243 0.6542 0.060 Uiso calc R 1 H
H10B 0.7325 -0.0037 0.5033 0.060 Uiso calc R 1 H
C11 0.6961(2) 0.08599(7) 0.5787(2) 0.0506(4) Uani d . 1 C
H11A 0.7432 0.1036 0.4656 0.061 Uiso calc R 1 H
H11B 0.5609 0.0837 0.5366 0.061 Uiso calc R 1 H

loop_
_atom_site_aniso_label
_atom_site_aniso_U_11
_atom_site_aniso_U_22
_atom_site_aniso_U_33
_atom_site_aniso_U_12
_atom_site_aniso_U_13
_atom_site_aniso_U_23
N1 0.0908(10) 0.0414(7) 0.0316(6) 0.0167(7) 0.0162(6) 0.0050(5)
O1 0.0788(9) 0.0680(8) 0.0628(8) 0.0356(7) 0.0064(6) 0.0026(6)
O2 0.1359(13) 0.0348(6) 0.0680(8) 0.0119(6) 0.0382(8) 0.0075(5)
O3 0.0356(5) 0.0401(5) 0.0492(6) 0.0012(3) 0.0121(4) 0.0002(4)
O4 0.0435(5) 0.0500(6) 0.0657(7) -0.0119(4) 0.0219(5) -0.0089(5)
C1 0.0592(8) 0.0350(7) 0.0253(6) 0.0061(5) 0.0113(5) 0.0018(5)
C2 0.0420(7) 0.0421(7) 0.0309(6) 0.0036(5) 0.0085(5) 0.0027(5)
C3 0.0399(6) 0.0354(6) 0.0345(6) -0.0028(5) 0.0094(5) 0.0009(5)
C4 0.0405(6) 0.0366(6) 0.0291(6) -0.0004(5) 0.0101(5) -0.0007(5)
C5 0.0431(7) 0.0464(8) 0.0386(7) -0.0091(5) 0.0117(5) -0.0057(6)
C6 0.0657(9) 0.0362(7) 0.0332(7) -0.0112(6) 0.0151(6) -0.0037(5)
C7 0.0338(7) 0.0586(9) 0.0446(8) -0.0008(6) 0.0052(5) -0.0105(6)
C8 0.0450(7) 0.0688(10) 0.0434(8) 0.0164(7) 0.0063(6) 0.0034(7)
C9 0.0473(7) 0.0473(8) 0.0522(8) 0.0113(6) 0.0133(6) 0.0061(6)
C10 0.0499(8) 0.0542(9) 0.0499(8) 0.0040(6) 0.0171(6) -0.0048(7)
C11 0.0597(9) 0.0501(8) 0.0467(8) -0.0045(6) 0.0218(7) 0.0014(6)

loop_
_atom_type_symbol
_atom_type_description
_atom_type_scat_dispersion_real
_atom_type_scat_dispersion_imag
_atom_type_scat_source
C C 0.0033 0.0016 'International Tables Vol C Tables 4.2.6.8 and 6.1.1.4'
H H 0.0000 0.0000 'International Tables Vol C Tables 4.2.6.8 and 6.1.1.4'
N N 0.0061 0.0033 'International Tables Vol C Tables 4.2.6.8 and 6.1.1.4'
O O 0.0106 0.0060 'International Tables Vol C Tables 4.2.6.8 and 6.1.1.4'

loop_
_geom_angle_atom_site_label_1
_geom_angle_atom_site_label_2
_geom_angle_atom_site_label_3
_geom_angle
O2 N1 O1 123.43(14)
O2 N1 C1 118.27(15)
O1 N1 C1 118.29(13)
C4 O3 C7 118.57(10)
C7 O4 C11 114.06(11)
C6 C1 C2 121.65(12)
C6 C1 N1 120.21(13)
C2 C1 N1 118.14(13)
C3 C2 C1 118.73(12)
C3 C2 H2 120.6
C1 C2 H2 120.6
C2 C3 C4 120.47(12)
C2 C3 H3 119.8
C4 C3 H3 119.8
O3 C4 C5 125.25(11)
O3 C4 C3 114.53(11)
C5 C4 C3 120.22(12)
C6 C5 C4 119.37(13)
C6 C5 H5 120.3
C4 C5 H5 120.3
C1 C6 C5 119.54(12)
C1 C6 H6 120.2
C5 C6 H6 120.2
O4 C7 O3 110.46(11)
O4 C7 C8 113.22(12)
O3 C7 C8 106.88(12)
O4 C7 H7 108.7
O3 C7 H7 108.7
C8 C7 H7 108.7
C7 C8 C9 112.19(12)
C7 C8 H8A 109.2
C9 C8 H8A 109.2
C7 C8 H8B 109.2
C9 C8 H8B 109.2
H8A C8 H8B 107.9
C8 C9 C10 110.15(13)
C8 C9 H9A 109.6
C10 C9 H9A 109.6
C8 C9 H9B 109.6
C10 C9 H9B 109.6
H9A C9 H9B 108.1
C11 C10 C9 109.71(12)
C11 C10 H10A 109.7
C9 C10 H10A 109.7
C11 C10 H10B 109.7
C9 C10 H10B 109.7
H10A C10 H10B 108.2
O4 C11 C10 111.43(13)
O4 C11 H11A 109.3
C10 C11 H11A 109.3
O4 C11 H11B 109.3
C10 C11 H11B 109.3
H11A C11 H11B 108.0

loop_
_geom_bond_atom_site_label_1
_geom_bond_atom_site_label_2
_geom_bond_distance
N1 O2 1.2284(18)
N1 O1 1.2308(19)
N1 C1 1.4600(17)
O3 C4 1.3684(15)
O3 C7 1.4340(15)
O4 C7 1.4033(18)
O4 C11 1.4430(18)
C1 C6 1.379(2)
C1 C2 1.3855(18)
C2 C3 1.3754(17)
C2 H2 0.9500
C3 C4 1.3918(17)
C3 H3 0.9500
C4 C5 1.3905(18)
C5 C6 1.385(2)
C5 H5 0.9500
C6 H6 0.9500
C7 C8 1.509(2)
C7 H7 1.0000
C8 C9 1.511(2)
C8 H8A 0.9900
C8 H8B 0.9900
C9 C10 1.517(2)
C9 H9A 0.9900
C9 H9B 0.9900
C10 C11 1.510(2)
C10 H10A 0.9900
C10 H10B 0.9900
C11 H11A 0.9900
C11 H11B 0.9900

loop_
_geom_hbond_atom_site_label_D
_geom_hbond_atom_site_label_H
_geom_hbond_atom_site_label_A
_geom_hbond_site_symmetry_A
_geom_hbond_distance_DH
_geom_hbond_distance_HA
_geom_hbond_distance_DA
_geom_hbond_angle_DHA
_geom_hbond_publ_flag
C2 H2 O4 1_455 0.95 2.40 3.1783(16) 139 yes
C7 H7 O1 4_666 1.00 2.41 3.3956(18) 170 yes
C9 H9B O2 2_646 0.99 2.52 3.2930(19) 135 yes

loop_
_geom_torsion_atom_site_label_1
_geom_torsion_atom_site_label_2
_geom_torsion_atom_site_label_3
_geom_torsion_atom_site_label_4
_geom_torsion
O2 N1 C1 C6 0.57(18)
O1 N1 C1 C6 -178.88(12)
O2 N1 C1 C2 -178.83(12)
O1 N1 C1 C2 1.72(18)
C6 C1 C2 C3 0.60(19)
N1 C1 C2 C3 179.99(11)
C1 C2 C3 C4 -0.21(19)
C7 O3 C4 C5 -1.07(18)
C7 O3 C4 C3 179.24(10)
C2 C3 C4 O3 179.24(11)
C2 C3 C4 C5 -0.47(19)
O3 C4 C5 C6 -178.91(11)
C3 C4 C5 C6 0.77(19)
C2 C1 C6 C5 -0.31(19)
N1 C1 C6 C5 -179.69(11)
C4 C5 C6 C1 -0.4(2)
C11 O4 C7 O3 -66.70(15)
C11 O4 C7 C8 53.12(15)
C4 O3 C7 O4 -69.12(14)
C4 O3 C7 C8 167.31(11)
O4 C7 C8 C9 -50.17(16)
O3 C7 C8 C9 71.68(15)
C7 C8 C9 C10 50.86(16)
C8 C9 C10 C11 -54.19(16)
C7 O4 C11 C10 -57.01(15)
C9 C10 C11 O4 56.86(16)

loop_
_cod_related_entry_id
_cod_related_entry_database
_cod_related_entry_code
1 ChemSpider 8903118
